data_7062610
loop_
_publ_author_name
'Mandal, Subrata'
'Naskar, Rahul'
'Mukherjee, Rimi'
'Mondal, Apurba Sau'
'Das, Akash'
'Murmu, Nabendu'
'Mondal, Tapan K.'

_publ_section_title
;
 Synthesis of a new benzoate bridged NNO tethered copper(ii) complex:
 exploration of its bio, catalytic and anticancer activities
;
_journal_issue 32
_journal_name_full 'New Journal of Chemistry'
_journal_page_first 15267
_journal_page_last 15282
_journal_paper_doi 10.1039/D3NJ01806G
_journal_volume 47
_journal_year 2023
_chemical_formula_moiety 'C55 H59 Cu2 N4 O4, C6 H15 N, 2(Cl O4)'
_chemical_formula_sum 'C61 H74 Cl2 Cu2 N5 O12'
_chemical_formula_weight 1267.23
_space_group_crystal_system monoclinic
_space_group_IT_number 14
_space_group_name_Hall '-P 2ybc'
_space_group_name_H-M_alt 'P 1 21/c 1'
_atom_sites_solution_hydrogens geom
_audit_creation_method SHELXL-2018/3
_audit_update_record
;
2023-07-15 deposited with the CCDC.	2023-07-19 downloaded from the CCDC.
;
_cell_angle_alpha 90
_cell_angle_beta 93.948(3)
_cell_angle_gamma 90
_cell_formula_units_Z 4
_cell_length_a 6.8473(6)
_cell_length_b 59.627(5)
_cell_length_c 15.0537(15)
_cell_measurement_reflns_used 8644
_cell_measurement_temperature 293(2)
_cell_measurement_theta_max 20.00
_cell_measurement_theta_min 2.25
_cell_volume 6131.6(10)
_computing_structure_refinement 'SHELXL-2018/3 (Sheldrick, 2018)'
_computing_structure_solution 'SHELXT 2014/5 (Sheldrick, 2014)'
_diffrn_ambient_temperature 293(2)
_diffrn_measured_fraction_theta_full 0.996
_diffrn_measured_fraction_theta_max 0.993
_diffrn_measurement_device_type 'Bruker AXS D8 Quest CMOS diffractometer'
_diffrn_measurement_method 'omega and phi scans'
_diffrn_radiation_type MoK\a
_diffrn_radiation_wavelength 0.71073
_diffrn_reflns_av_R_equivalents 0.0822
_diffrn_reflns_av_unetI/netI 0.0599
_diffrn_reflns_Laue_measured_fraction_full 0.996
_diffrn_reflns_Laue_measured_fraction_max 0.993
_diffrn_reflns_limit_h_max 8
_diffrn_reflns_limit_h_min -8
_diffrn_reflns_limit_k_max 76
_diffrn_reflns_limit_k_min -76
_diffrn_reflns_limit_l_max 19
_diffrn_reflns_limit_l_min -19
_diffrn_reflns_number 89180
_diffrn_reflns_point_group_measured_fraction_full 0.996
_diffrn_reflns_point_group_measured_fraction_max 0.993
_diffrn_reflns_theta_full 25.242
_diffrn_reflns_theta_max 27.183
_diffrn_reflns_theta_min 2.458
_diffrn_source 'sealed tube X-ray source'
_exptl_absorpt_coefficient_mu 0.845
_exptl_crystal_colour brown
_exptl_crystal_density_diffrn 1.373
_exptl_crystal_description block
_exptl_crystal_F_000 2652
_exptl_crystal_size_max 0.12
_exptl_crystal_size_mid 0.10
_exptl_crystal_size_min 0.07
_refine_diff_density_max 1.545
_refine_diff_density_min -0.648
_refine_diff_density_rms 0.075
_refine_ls_extinction_method none
_refine_ls_goodness_of_fit_ref 1.077
_refine_ls_hydrogen_treatment constr
_refine_ls_matrix_type full
_refine_ls_number_parameters 703
_refine_ls_number_reflns 13548
_refine_ls_number_restraints 0
_refine_ls_restrained_S_all 1.077
_refine_ls_R_factor_all 0.1008
_refine_ls_R_factor_gt 0.0761
_refine_ls_shift/su_max 0.001
_refine_ls_shift/su_mean 0.000
_refine_ls_structure_factor_coef Fsqd
_refine_ls_weighting_details 'w=1/[\s^2^(Fo^2^)+(0.1002P)^2^+7.0040P] where P=(Fo^2^+2Fc^2^)/3'
_refine_ls_weighting_scheme calc
_refine_ls_wR_factor_gt 0.2074
_refine_ls_wR_factor_ref 0.2261
_reflns_Friedel_coverage 0.000
_reflns_number_gt 10055
_reflns_number_total 13548
_reflns_threshold_expression 'I > 2\s(I)'
_cod_data_source_file d3nj01806g2.cif
_cod_data_source_block shelx
_cod_depositor_comments 'Adding full bibliography for 7062610.cif.'
_cod_original_sg_symbol_H-M 'P 21/c'
_cod_database_code 7062610
_shelx_shelxl_version_number 2018/3
_shelx_space_group_comment
;
The symmetry employed for this shelxl refinement is uniquely defined
by the following loop, which should always be used as a source of
symmetry information in preference to the above space-group names.
They are only intended as comments.
;

loop_
_space_group_symop_operation_xyz
'x, y, z'
'-x, y+1/2, -z+1/2'
'-x, -y, -z'
'x, -y-1/2, z-1/2'

loop_
_atom_site_label
_atom_site_type_symbol
_atom_site_fract_x
_atom_site_fract_y
_atom_site_fract_z
_atom_site_U_iso_or_equiv
_atom_site_adp_type
_atom_site_occupancy
_atom_site_site_symmetry_order
_atom_site_calc_flag
_atom_site_refinement_flags_posn
_atom_site_refinement_flags_adp
_atom_site_refinement_flags_occupancy
_atom_site_disorder_assembly
_atom_site_disorder_group
Cu1 Cu 0.20040(7) 0.10195(2) 0.78833(3) 0.04711(15) Uani 1 1 d . . . . .
Cu2 Cu 0.66056(7) 0.09658(2) 0.77921(4) 0.05543(17) Uani 1 1 d . . . . .
O1 O 0.1625(4) 0.10933(5) 0.90591(18) 0.0548(7) Uani 1 1 d . . . . .
O2 O 0.2900(5) 0.07219(5) 0.8260(2) 0.0671(8) Uani 1 1 d . . . . .
O3 O 0.5975(5) 0.07732(6) 0.8791(2) 0.0727(9) Uani 1 1 d . . . . .
O4 O 0.7180(5) 0.07123(5) 0.7129(2) 0.0626(8) Uani 1 1 d . . . . .
N1 N 0.1477(4) 0.13197(6) 0.7443(2) 0.0469(7) Uani 1 1 d . . . . .
N2 N 0.2037(4) 0.09428(6) 0.6605(2) 0.0524(8) Uani 1 1 d . . . . .
N3 N 0.6707(5) 0.11680(6) 0.6795(3) 0.0544(8) Uani 1 1 d . . . . .
N4 N 0.6470(5) 0.12464(7) 0.8480(3) 0.0647(10) Uani 1 1 d . . . . .
C1 C 0.1431(5) 0.12925(7) 0.9411(3) 0.0474(8) Uani 1 1 d . . . . .
C2 C 0.1399(6) 0.13154(8) 1.0359(3) 0.0569(10) Uani 1 1 d . . . . .
C3 C 0.1275(7) 0.15293(8) 1.0705(3) 0.0638(11) Uani 1 1 d . . . . .
H3 H 0.128444 0.154313 1.132015 0.077 Uiso 1 1 calc R U . . .
C4 C 0.1137(7) 0.17277(8) 1.0198(3) 0.0648(12) Uani 1 1 d . . . . .
C5 C 0.1125(6) 0.17052(7) 0.9295(3) 0.0594(10) Uani 1 1 d . . . . .
H5 H 0.102704 0.183264 0.893845 0.071 Uiso 1 1 calc R U . . .
C6 C 0.1260(5) 0.14918(7) 0.8889(3) 0.0498(9) Uani 1 1 d . . . . .
C7 C 0.1560(7) 0.11067(8) 1.0971(3) 0.0638(11) Uani 1 1 d . . . . .
C8 C 0.3552(8) 0.09921(10) 1.0888(3) 0.0787(15) Uani 1 1 d . . . . .
H8A H 0.458444 0.109665 1.104566 0.118 Uiso 1 1 calc R U . . .
H8B H 0.366383 0.086527 1.128133 0.118 Uiso 1 1 calc R U . . .
H8C H 0.365101 0.094280 1.028588 0.118 Uiso 1 1 calc R U . . .
C9 C 0.1440(10) 0.11702(11) 1.1962(3) 0.0897(17) Uani 1 1 d . . . . .
H9A H 0.021075 0.124246 1.204002 0.135 Uiso 1 1 calc R U . . .
H9B H 0.154293 0.103706 1.232076 0.135 Uiso 1 1 calc R U . . .
H9C H 0.249171 0.127049 1.214020 0.135 Uiso 1 1 calc R U . . .
C10 C -0.0112(9) 0.09410(9) 1.0721(4) 0.0807(15) Uani 1 1 d . . . . .
H10A H -0.134774 0.101405 1.077463 0.121 Uiso 1 1 calc R U . . .
H10B H -0.002206 0.089161 1.011801 0.121 Uiso 1 1 calc R U . . .
H10C H -0.000924 0.081407 1.111346 0.121 Uiso 1 1 calc R U . . .
C11 C 0.1081(9) 0.19565(9) 1.0659(4) 0.0812(15) Uani 1 1 d . . . . .
C12 C -0.030(2) 0.19586(16) 1.1359(9) 0.246(8) Uani 1 1 d . . . . .
H12A H -0.159359 0.192515 1.110421 0.368 Uiso 1 1 calc R U . . .
H12B H 0.007919 0.184800 1.180073 0.368 Uiso 1 1 calc R U . . .
H12C H -0.030056 0.210423 1.163160 0.368 Uiso 1 1 calc R U . . .
C13 C 0.3094(13) 0.20092(15) 1.1069(8) 0.174(5) Uani 1 1 d . . . . .
H13A H 0.401255 0.200818 1.061461 0.262 Uiso 1 1 calc R U . . .
H13B H 0.308756 0.215465 1.134177 0.262 Uiso 1 1 calc R U . . .
H13C H 0.346731 0.189842 1.151091 0.262 Uiso 1 1 calc R U . . .
C14 C 0.052(2) 0.21411(14) 1.0005(7) 0.193(6) Uani 1 1 d . . . . .
H14A H 0.141811 0.214189 0.954054 0.289 Uiso 1 1 calc R U . . .
H14B H -0.078179 0.211599 0.974990 0.289 Uiso 1 1 calc R U . . .
H14C H 0.058137 0.228294 1.030689 0.289 Uiso 1 1 calc R U . . .
C15 C 0.1255(6) 0.14918(7) 0.7946(3) 0.0517(9) Uani 1 1 d . . . . .
H15 H 0.107491 0.162952 0.766289 0.062 Uiso 1 1 calc R U . . .
C16 C 0.1444(6) 0.13347(8) 0.6501(3) 0.0538(10) Uani 1 1 d . . . . .
C17 C 0.1127(8) 0.15230(10) 0.5990(4) 0.0765(14) Uani 1 1 d . . . . .
H17 H 0.091351 0.166075 0.625589 0.092 Uiso 1 1 calc R U . . .
C18 C 0.1127(10) 0.15055(12) 0.5055(4) 0.0949(19) Uani 1 1 d . . . . .
H18 H 0.091200 0.163413 0.471290 0.114 Uiso 1 1 calc R U . . .
C19 C 0.1427(9) 0.13107(13) 0.4642(4) 0.0893(18) Uani 1 1 d . . . . .
H19 H 0.143102 0.130688 0.402442 0.107 Uiso 1 1 calc R U . . .
C20 C 0.1734(6) 0.11121(10) 0.5135(3) 0.0656(12) Uani 1 1 d . . . . .
C21 C 0.1749(5) 0.11268(8) 0.6076(3) 0.0522(10) Uani 1 1 d . . . . .
C22 C 0.2299(6) 0.07456(8) 0.6243(3) 0.0611(11) Uani 1 1 d . . . . .
H22 H 0.249580 0.062099 0.661005 0.073 Uiso 1 1 calc R U . . .
C23 C 0.2289(7) 0.07180(11) 0.5315(4) 0.0787(15) Uani 1 1 d . . . . .
H23 H 0.246814 0.057641 0.507496 0.094 Uiso 1 1 calc R U . . .
C24 C 0.2020(7) 0.08967(12) 0.4777(3) 0.0784(16) Uani 1 1 d . . . . .
H24 H 0.202135 0.087834 0.416336 0.094 Uiso 1 1 calc R U . . .
C25 C 0.4356(7) 0.06784(7) 0.8786(3) 0.0569(10) Uani 1 1 d . . . . .
C26 C 0.4130(9) 0.04994(8) 0.9461(3) 0.0694(13) Uani 1 1 d . . . . .
C27 C 0.5700(11) 0.04293(9) 1.0002(4) 0.0898(18) Uani 1 1 d . . . . .
H27 H 0.693699 0.048963 0.994241 0.108 Uiso 1 1 calc R U . . .
C28 C 0.5416(19) 0.02651(14) 1.0650(5) 0.137(4) Uani 1 1 d . . . . .
H28 H 0.648023 0.021510 1.101375 0.165 Uiso 1 1 calc R U . . .
C29 C 0.362(3) 0.01788(14) 1.0752(6) 0.166(6) Uani 1 1 d . . . . .
H29 H 0.345745 0.006709 1.117169 0.199 Uiso 1 1 calc R U . . .
C30 C 0.2032(17) 0.02580(14) 1.0227(6) 0.137(3) Uani 1 1 d . . . . .
H30 H 0.078746 0.020429 1.031997 0.165 Uiso 1 1 calc R U . . .
C31 C 0.2256(11) 0.04144(10) 0.9572(4) 0.0942(18) Uani 1 1 d . . . . .
H31 H 0.118469 0.046291 0.920919 0.113 Uiso 1 1 calc R U . . .
C33 C 0.7073(6) 0.08803(7) 0.5677(3) 0.0524(9) Uani 1 1 d . . . . .
C32 C 0.7206(6) 0.06918(7) 0.6264(3) 0.0495(9) Uani 1 1 d . . . . .
C34 C 0.7073(6) 0.08483(8) 0.4751(3) 0.0562(10) Uani 1 1 d . . . . .
H34 H 0.700326 0.097291 0.437880 0.067 Uiso 1 1 calc R U . . .
C35 C 0.7173(6) 0.06401(8) 0.4383(3) 0.0593(11) Uani 1 1 d . . . . .
C36 C 0.7319(7) 0.04569(8) 0.4974(3) 0.0602(10) Uani 1 1 d . . . . .
H36 H 0.738880 0.031432 0.472719 0.072 Uiso 1 1 calc R U . . .
C37 C 0.7366(6) 0.04721(7) 0.5886(3) 0.0532(9) Uani 1 1 d . . . . .
C38 C 0.7496(7) 0.02625(7) 0.6485(3) 0.0604(11) Uani 1 1 d . . . . .
C39 C 0.7747(9) 0.00471(8) 0.5943(4) 0.0828(15) Uani 1 1 d . . . . .
H39A H 0.892799 0.005677 0.563633 0.124 Uiso 1 1 calc R U . . .
H39B H 0.782109 -0.007967 0.633660 0.124 Uiso 1 1 calc R U . . .
H39C H 0.664766 0.002976 0.551686 0.124 Uiso 1 1 calc R U . . .
C40 C 0.9263(9) 0.02771(10) 0.7164(4) 0.0926(18) Uani 1 1 d . . . . .
H40A H 1.043921 0.029143 0.685582 0.139 Uiso 1 1 calc R U . . .
H40B H 0.912547 0.040546 0.753932 0.139 Uiso 1 1 calc R U . . .
H40C H 0.933267 0.014370 0.752110 0.139 Uiso 1 1 calc R U . . .
C41 C 0.5598(9) 0.02396(9) 0.6961(4) 0.0846(16) Uani 1 1 d . . . . .
H41A H 0.450532 0.023065 0.652691 0.127 Uiso 1 1 calc R U . . .
H41B H 0.565367 0.010601 0.731733 0.127 Uiso 1 1 calc R U . . .
H41C H 0.544647 0.036777 0.733554 0.127 Uiso 1 1 calc R U . . .
C42 C 0.7055(7) 0.05997(10) 0.3369(3) 0.0724(13) Uani 1 1 d . . . . .
C43 C 0.8763(13) 0.04669(17) 0.3103(5) 0.144(4) Uani 1 1 d . . . . .
H43A H 0.995230 0.054457 0.328497 0.216 Uiso 1 1 calc R U . . .
H43B H 0.876151 0.032251 0.338488 0.216 Uiso 1 1 calc R U . . .
H43C H 0.867653 0.044813 0.246822 0.216 Uiso 1 1 calc R U . . .
C44 C 0.7042(12) 0.08214(13) 0.2855(4) 0.113(2) Uani 1 1 d . . . . .
H44A H 0.595286 0.091096 0.301313 0.170 Uiso 1 1 calc R U . . .
H44B H 0.823915 0.090087 0.300380 0.170 Uiso 1 1 calc R U . . .
H44C H 0.692415 0.079143 0.222742 0.170 Uiso 1 1 calc R U . . .
C45 C 0.5135(11) 0.04859(14) 0.3100(4) 0.119(3) Uani 1 1 d . . . . .
H45A H 0.407403 0.057641 0.328207 0.178 Uiso 1 1 calc R U . . .
H45B H 0.501284 0.046736 0.246507 0.178 Uiso 1 1 calc R U . . .
H45C H 0.509782 0.034173 0.338174 0.178 Uiso 1 1 calc R U . . .
C46 C 0.6869(5) 0.11036(7) 0.5979(3) 0.0564(11) Uani 1 1 d . . . . .
H46 H 0.684888 0.121562 0.554817 0.068 Uiso 1 1 calc R U . . .
C47 C 0.6491(6) 0.13955(7) 0.7029(4) 0.0646(12) Uani 1 1 d . . . . .
C48 C 0.6349(9) 0.15771(9) 0.6468(5) 0.0920(18) Uani 1 1 d . . . . .
H48 H 0.638129 0.155697 0.585677 0.110 Uiso 1 1 calc R U . . .
C49 C 0.6156(13) 0.17939(11) 0.6821(7) 0.123(3) Uani 1 1 d . . . . .
H49 H 0.608623 0.191632 0.643689 0.147 Uiso 1 1 calc R U . . .
C50 C 0.6070(11) 0.18286(11) 0.7711(7) 0.118(3) Uani 1 1 d . . . . .
H50 H 0.592418 0.197361 0.792387 0.142 Uiso 1 1 calc R U . . .
C51 C 0.6197(7) 0.16503(9) 0.8305(5) 0.0867(18) Uani 1 1 d . . . . .
C52 C 0.6384(6) 0.14308(8) 0.7951(4) 0.0661(13) Uani 1 1 d . . . . .
C53 C 0.6395(7) 0.12707(10) 0.9351(4) 0.0778(14) Uani 1 1 d . . . . .
H53 H 0.643629 0.114283 0.970522 0.093 Uiso 1 1 calc R U . . .
C54 C 0.6258(8) 0.14794(13) 0.9762(5) 0.095(2) Uani 1 1 d . . . . .
H54 H 0.625204 0.149058 1.037774 0.114 Uiso 1 1 calc R U . . .
C55 C 0.6133(8) 0.16659(13) 0.9243(6) 0.098(2) Uani 1 1 d . . . . .
H55 H 0.600383 0.180577 0.950590 0.118 Uiso 1 1 calc R U . . .
Cl1 Cl 0.6314(3) 0.15869(4) 0.3467(2) 0.1307(8) Uani 1 1 d . . . . .
O5 O 0.6131(14) 0.14066(15) 0.3977(7) 0.240(5) Uani 1 1 d . . . . .
O6 O 0.4626(14) 0.16511(17) 0.3060(7) 0.252(5) Uani 1 1 d . . . . .
O7 O 0.692(2) 0.1764(2) 0.4056(13) 0.349(10) Uani 1 1 d . . . . .
O8 O 0.778(2) 0.1561(3) 0.2990(9) 0.351(9) Uani 1 1 d . . . . .
Cl2 Cl 0.1245(4) 0.22325(3) 0.7061(2) 0.1359(9) Uani 1 1 d . . . . .
N5 N 0.500(3) 0.2238(3) 0.3912(13) 0.288(3) Uani 1 1 d . . . . .
O9 O 0.113(3) 0.24218(15) 0.6868(10) 0.348(9) Uani 1 1 d . . . . .
O10 O 0.107(2) 0.20509(18) 0.6753(16) 0.393(11) Uani 1 1 d . . . . .
O12 O 0.3066(19) 0.2246(3) 0.722(3) 0.65(3) Uani 1 1 d . . . . .
O11 O 0.063(5) 0.2222(4) 0.7770(11) 0.480(17) Uani 1 1 d . . . . .
C57 C 0.158(3) 0.2081(3) 0.3983(14) 0.288(3) Uani 1 1 d . . . . .
H57A H 0.049467 0.214601 0.426443 0.432 Uiso 1 1 calc R U . . .
H57B H 0.123567 0.206295 0.335856 0.432 Uiso 1 1 calc R U . . .
H57C H 0.189105 0.193797 0.424567 0.432 Uiso 1 1 calc R U . . .
C56 C 0.305(3) 0.2209(3) 0.4091(14) 0.288(3) Uani 1 1 d . . . . .
H56A H 0.313044 0.222742 0.473252 0.346 Uiso 1 1 calc R U . . .
H56B H 0.248964 0.234962 0.386514 0.346 Uiso 1 1 calc R U . . .
C61 C 0.658(3) 0.2286(3) 0.2676(14) 0.288(3) Uani 1 1 d . . . . .
H61A H 0.740754 0.235765 0.227003 0.432 Uiso 1 1 calc R U . . .
H61B H 0.710782 0.214179 0.283940 0.432 Uiso 1 1 calc R U . . .
H61C H 0.528894 0.226902 0.239606 0.432 Uiso 1 1 calc R U . . .
C60 C 0.651(3) 0.2406(3) 0.3364(15) 0.288(3) Uani 1 1 d . . . . .
H60A H 0.593531 0.255187 0.323281 0.346 Uiso 1 1 calc R U . . .
H60B H 0.777780 0.242299 0.368191 0.346 Uiso 1 1 calc R U . . .
C59 C 0.602(2) 0.2448(3) 0.5229(13) 0.288(3) Uani 1 1 d . . . . .
H59A H 0.672021 0.246593 0.579816 0.432 Uiso 1 1 calc R U . . .
H59B H 0.646105 0.255750 0.482098 0.432 Uiso 1 1 calc R U . . .
H59C H 0.464229 0.246806 0.529113 0.432 Uiso 1 1 calc R U . . .
C58 C 0.634(3) 0.2238(3) 0.4910(15) 0.288(3) Uani 1 1 d . . . . .
H58A H 0.588470 0.212384 0.530497 0.346 Uiso 1 1 calc R U . . .
H58B H 0.771860 0.221402 0.483090 0.346 Uiso 1 1 calc R U . . .

loop_
_atom_site_aniso_label
_atom_site_aniso_U_11
_atom_site_aniso_U_22
_atom_site_aniso_U_33
_atom_site_aniso_U_23
_atom_site_aniso_U_13
_atom_site_aniso_U_12
Cu1 0.0438(3) 0.0525(3) 0.0452(3) 0.0043(2) 0.00489(19) -0.00035(19)
Cu2 0.0501(3) 0.0559(3) 0.0605(3) 0.0039(2) 0.0059(2) -0.0021(2)
O1 0.0677(17) 0.0499(15) 0.0480(15) 0.0046(12) 0.0110(13) 0.0038(13)
O2 0.085(2) 0.0561(18) 0.0598(18) 0.0004(14) -0.0007(17) 0.0076(16)
O3 0.080(2) 0.081(2) 0.0580(19) 0.0045(16) 0.0105(17) -0.0024(18)
O4 0.080(2) 0.0551(17) 0.0530(17) 0.0135(13) 0.0105(15) 0.0073(15)
N1 0.0388(15) 0.0538(19) 0.0479(17) 0.0081(15) 0.0016(13) -0.0048(13)
N2 0.0334(15) 0.069(2) 0.055(2) 0.0022(17) 0.0028(14) -0.0016(14)
N3 0.0402(16) 0.0470(18) 0.075(2) 0.0093(17) 0.0002(16) -0.0026(13)
N4 0.0413(18) 0.072(3) 0.081(3) -0.008(2) 0.0066(18) -0.0048(16)
C1 0.0417(18) 0.053(2) 0.048(2) 0.0018(17) 0.0065(16) -0.0009(16)
C2 0.050(2) 0.067(3) 0.054(2) -0.003(2) 0.0093(18) 0.0012(19)
C3 0.066(3) 0.073(3) 0.054(2) -0.009(2) 0.009(2) -0.001(2)
C4 0.057(2) 0.063(3) 0.076(3) -0.016(2) 0.008(2) -0.002(2)
C5 0.054(2) 0.053(2) 0.071(3) -0.002(2) 0.003(2) -0.0048(18)
C6 0.0394(18) 0.053(2) 0.058(2) 0.0005(18) 0.0043(17) -0.0032(16)
C7 0.075(3) 0.074(3) 0.044(2) 0.003(2) 0.014(2) 0.001(2)
C8 0.090(4) 0.089(4) 0.058(3) 0.018(3) 0.006(3) 0.016(3)
C9 0.120(5) 0.099(4) 0.052(3) -0.001(3) 0.016(3) 0.001(4)
C10 0.095(4) 0.080(3) 0.068(3) 0.014(3) 0.017(3) -0.014(3)
C11 0.084(4) 0.063(3) 0.096(4) -0.022(3) 0.006(3) -0.003(3)
C12 0.360(18) 0.121(7) 0.286(15) -0.105(9) 0.238(15) -0.054(9)
C13 0.129(7) 0.130(7) 0.256(12) -0.110(8) -0.048(7) -0.005(5)
C14 0.332(17) 0.087(5) 0.149(8) -0.039(5) -0.062(9) 0.054(8)
C15 0.0433(19) 0.049(2) 0.062(2) 0.0118(18) -0.0027(18) -0.0042(16)
C16 0.044(2) 0.071(3) 0.046(2) 0.0112(19) -0.0009(17) -0.0099(18)
C17 0.079(3) 0.082(4) 0.068(3) 0.023(3) 0.001(3) -0.008(3)
C18 0.110(5) 0.112(5) 0.062(3) 0.037(3) -0.001(3) -0.008(4)
C19 0.089(4) 0.127(5) 0.051(3) 0.017(3) 0.004(3) -0.005(4)
C20 0.043(2) 0.103(4) 0.050(2) 0.006(2) 0.0017(18) -0.010(2)
C21 0.0297(16) 0.080(3) 0.046(2) 0.009(2) 0.0020(15) -0.0074(17)
C22 0.051(2) 0.075(3) 0.057(2) -0.012(2) 0.0034(19) 0.001(2)
C23 0.054(3) 0.117(5) 0.065(3) -0.026(3) 0.001(2) 0.008(3)
C24 0.055(3) 0.130(5) 0.050(3) -0.017(3) 0.004(2) 0.003(3)
C25 0.079(3) 0.048(2) 0.045(2) -0.0042(17) 0.010(2) 0.003(2)
C26 0.110(4) 0.052(2) 0.047(2) -0.0008(19) 0.014(3) 0.004(3)
C27 0.138(5) 0.068(3) 0.062(3) 0.002(3) -0.003(3) 0.022(3)
C28 0.256(12) 0.087(5) 0.066(4) 0.010(4) -0.014(6) 0.041(6)
C29 0.349(19) 0.068(5) 0.081(5) 0.018(4) 0.022(8) -0.022(7)
C30 0.204(10) 0.096(5) 0.118(6) 0.011(5) 0.055(7) -0.051(6)
C31 0.124(5) 0.076(4) 0.085(4) 0.006(3) 0.025(4) -0.017(3)
C33 0.0425(19) 0.054(2) 0.061(2) 0.0144(19) 0.0033(17) -0.0053(16)
C32 0.047(2) 0.054(2) 0.048(2) 0.0119(17) 0.0047(17) -0.0008(16)
C34 0.046(2) 0.064(3) 0.058(2) 0.019(2) 0.0025(18) -0.0069(18)
C35 0.047(2) 0.079(3) 0.052(2) 0.014(2) 0.0073(18) -0.002(2)
C36 0.066(3) 0.059(2) 0.058(2) 0.001(2) 0.013(2) -0.002(2)
C37 0.050(2) 0.054(2) 0.057(2) 0.0103(18) 0.0099(18) -0.0012(17)
C38 0.068(3) 0.049(2) 0.065(3) 0.010(2) 0.010(2) 0.0051(19)
C39 0.101(4) 0.056(3) 0.093(4) 0.010(3) 0.019(3) 0.013(3)
C40 0.104(4) 0.070(3) 0.100(4) 0.031(3) -0.019(3) 0.008(3)
C41 0.100(4) 0.063(3) 0.095(4) 0.026(3) 0.037(3) -0.001(3)
C42 0.065(3) 0.100(4) 0.053(3) 0.007(3) 0.010(2) -0.002(3)
C43 0.140(7) 0.226(10) 0.069(4) -0.008(5) 0.022(4) 0.077(7)
C44 0.146(6) 0.135(6) 0.061(3) 0.030(4) 0.010(4) -0.020(5)
C45 0.116(5) 0.173(7) 0.068(4) -0.024(4) 0.006(4) -0.049(5)
C46 0.0393(19) 0.054(2) 0.075(3) 0.022(2) -0.0051(19) -0.0085(17)
C47 0.040(2) 0.052(2) 0.102(4) 0.006(2) 0.002(2) -0.0031(18)
C48 0.088(4) 0.056(3) 0.132(5) 0.020(3) 0.000(4) 0.001(3)
C49 0.146(7) 0.053(3) 0.170(8) 0.022(4) 0.022(6) 0.010(4)
C50 0.107(5) 0.056(4) 0.193(9) -0.007(5) 0.015(6) 0.010(3)
C51 0.044(2) 0.070(3) 0.147(6) -0.020(4) 0.010(3) -0.004(2)
C52 0.0341(19) 0.062(3) 0.102(4) -0.009(3) 0.005(2) -0.0046(18)
C53 0.061(3) 0.088(4) 0.085(4) -0.017(3) 0.010(3) -0.006(3)
C54 0.059(3) 0.114(5) 0.112(5) -0.046(4) 0.017(3) -0.016(3)
C55 0.058(3) 0.097(5) 0.142(6) -0.052(5) 0.019(4) -0.005(3)
Cl1 0.1105(14) 0.1270(17) 0.154(2) 0.0580(15) 0.0013(14) 0.0066(12)
O5 0.235(9) 0.199(8) 0.286(11) 0.145(8) 0.014(8) -0.016(7)
O6 0.198(9) 0.266(10) 0.275(11) 0.074(9) -0.094(8) 0.046(7)
O7 0.314(16) 0.189(10) 0.51(2) 0.015(13) -0.198(16) -0.043(10)
O8 0.384(19) 0.42(2) 0.277(13) 0.108(13) 0.224(14) 0.138(15)
Cl2 0.1326(17) 0.0679(11) 0.212(3) 0.0171(13) 0.0431(17) 0.0060(10)
N5 0.224(7) 0.260(8) 0.383(10) -0.053(7) 0.037(7) -0.062(6)
O9 0.51(2) 0.110(6) 0.411(18) 0.099(9) -0.056(16) 0.010(9)
O10 0.358(19) 0.131(8) 0.70(3) -0.122(13) 0.08(2) -0.059(9)
O12 0.126(9) 0.301(19) 1.49(9) -0.17(3) -0.06(2) 0.059(10)
O11 0.81(5) 0.40(3) 0.264(16) 0.080(15) 0.26(2) -0.10(3)
C57 0.224(7) 0.260(8) 0.383(10) -0.053(7) 0.037(7) -0.062(6)
C56 0.224(7) 0.260(8) 0.383(10) -0.053(7) 0.037(7) -0.062(6)
C61 0.224(7) 0.260(8) 0.383(10) -0.053(7) 0.037(7) -0.062(6)
C60 0.224(7) 0.260(8) 0.383(10) -0.053(7) 0.037(7) -0.062(6)
C59 0.224(7) 0.260(8) 0.383(10) -0.053(7) 0.037(7) -0.062(6)
C58 0.224(7) 0.260(8) 0.383(10) -0.053(7) 0.037(7) -0.062(6)

loop_
_atom_type_symbol
_atom_type_description
_atom_type_scat_dispersion_real
_atom_type_scat_dispersion_imag
_atom_type_scat_source
C C 0.0033 0.0016 'International Tables Vol C Tables 4.2.6.8 and 6.1.1.4'
H H 0.0000 0.0000 'International Tables Vol C Tables 4.2.6.8 and 6.1.1.4'
N N 0.0061 0.0033 'International Tables Vol C Tables 4.2.6.8 and 6.1.1.4'
O O 0.0106 0.0060 'International Tables Vol C Tables 4.2.6.8 and 6.1.1.4'
Cu Cu 0.3201 1.2651 'International Tables Vol C Tables 4.2.6.8 and 6.1.1.4'
Cl Cl 0.1484 0.1585 'International Tables Vol C Tables 4.2.6.8 and 6.1.1.4'

loop_
_geom_angle_atom_site_label_1
_geom_angle_atom_site_label_2
_geom_angle_atom_site_label_3
_geom_angle
_geom_angle_site_symmetry_1
_geom_angle_site_symmetry_3
_geom_angle_publ_flag
O1 Cu1 N1 94.16(13) . . ?
O1 Cu1 O2 90.00(13) . . ?
N1 Cu1 O2 171.84(14) . . ?
O1 Cu1 N2 172.63(13) . . ?
N1 Cu1 N2 83.96(15) . . ?
O2 Cu1 N2 92.77(14) . . ?
O1 Cu1 Cu2 105.59(9) . . ?
N1 Cu1 Cu2 103.91(9) . . ?
O2 Cu1 Cu2 68.16(11) . . ?
N2 Cu1 Cu2 81.78(9) . . ?
O4 Cu2 N3 94.01(14) . . ?
O4 Cu2 O3 90.08(14) . . ?
N3 Cu2 O3 169.23(15) . . ?
O4 Cu2 N4 170.32(15) . . ?
N3 Cu2 N4 83.34(17) . . ?
O3 Cu2 N4 94.19(17) . . ?
O4 Cu2 Cu1 110.50(11) . . ?
N3 Cu2 Cu1 93.41(10) . . ?
O3 Cu2 Cu1 75.82(11) . . ?
N4 Cu2 Cu1 79.01(10) . . ?
C1 O1 Cu1 128.6(3) . . ?
C25 O2 Cu1 126.3(3) . . ?
C25 O3 Cu2 120.2(3) . . ?
C32 O4 Cu2 128.7(3) . . ?
C15 N1 C16 122.8(4) . . ?
C15 N1 Cu1 124.1(3) . . ?
C16 N1 Cu1 113.0(3) . . ?
C22 N2 C21 119.8(4) . . ?
C22 N2 Cu1 128.4(3) . . ?
C21 N2 Cu1 111.8(3) . . ?
C46 N3 C47 122.5(4) . . ?
C46 N3 Cu2 124.1(3) . . ?
C47 N3 Cu2 113.4(3) . . ?
C53 N4 C52 119.3(5) . . ?
C53 N4 Cu2 128.3(4) . . ?
C52 N4 Cu2 112.4(3) . . ?
O1 C1 C6 122.6(4) . . ?
O1 C1 C2 119.8(4) . . ?
C6 C1 C2 117.6(4) . . ?
C3 C2 C1 117.9(4) . . ?
C3 C2 C7 121.4(4) . . ?
C1 C2 C7 120.7(4) . . ?
C2 C3 C4 125.1(4) . . ?
C2 C3 H3 117.4 . . ?
C4 C3 H3 117.4 . . ?
C5 C4 C3 116.9(4) . . ?
C5 C4 C11 122.6(5) . . ?
C3 C4 C11 120.5(5) . . ?
C4 C5 C6 121.4(4) . . ?
C4 C5 H5 119.3 . . ?
C6 C5 H5 119.3 . . ?
C5 C6 C15 115.8(4) . . ?
C5 C6 C1 121.1(4) . . ?
C15 C6 C1 123.1(4) . . ?
C8 C7 C10 110.1(5) . . ?
C8 C7 C9 107.1(4) . . ?
C10 C7 C9 107.8(4) . . ?
C8 C7 C2 109.6(4) . . ?
C10 C7 C2 110.4(4) . . ?
C9 C7 C2 111.8(4) . . ?
C7 C8 H8A 109.5 . . ?
C7 C8 H8B 109.5 . . ?
H8A C8 H8B 109.5 . . ?
C7 C8 H8C 109.5 . . ?
H8A C8 H8C 109.5 . . ?
H8B C8 H8C 109.5 . . ?
C7 C9 H9A 109.5 . . ?
C7 C9 H9B 109.5 . . ?
H9A C9 H9B 109.5 . . ?
C7 C9 H9C 109.5 . . ?
H9A C9 H9C 109.5 . . ?
H9B C9 H9C 109.5 . . ?
C7 C10 H10A 109.5 . . ?
C7 C10 H10B 109.5 . . ?
H10A C10 H10B 109.5 . . ?
C7 C10 H10C 109.5 . . ?
H10A C10 H10C 109.5 . . ?
H10B C10 H10C 109.5 . . ?
C12 C11 C13 108.8(9) . . ?
C12 C11 C14 108.4(9) . . ?
C13 C11 C14 107.4(8) . . ?
C12 C11 C4 111.8(5) . . ?
C13 C11 C4 108.7(5) . . ?
C14 C11 C4 111.6(5) . . ?
C11 C12 H12A 109.5 . . ?
C11 C12 H12B 109.5 . . ?
H12A C12 H12B 109.5 . . ?
C11 C12 H12C 109.5 . . ?
H12A C12 H12C 109.5 . . ?
H12B C12 H12C 109.5 . . ?
C11 C13 H13A 109.5 . . ?
C11 C13 H13B 109.5 . . ?
H13A C13 H13B 109.5 . . ?
C11 C13 H13C 109.5 . . ?
H13A C13 H13C 109.5 . . ?
H13B C13 H13C 109.5 . . ?
C11 C14 H14A 109.5 . . ?
C11 C14 H14B 109.5 . . ?
H14A C14 H14B 109.5 . . ?
C11 C14 H14C 109.5 . . ?
H14A C14 H14C 109.5 . . ?
H14B C14 H14C 109.5 . . ?
N1 C15 C6 126.5(4) . . ?
N1 C15 H15 116.7 . . ?
C6 C15 H15 116.7 . . ?
C17 C16 C21 119.1(4) . . ?
C17 C16 N1 127.2(5) . . ?
C21 C16 N1 113.8(4) . . ?
C16 C17 C18 119.3(6) . . ?
C16 C17 H17 120.4 . . ?
C18 C17 H17 120.4 . . ?
C19 C18 C17 122.5(6) . . ?
C19 C18 H18 118.7 . . ?
C17 C18 H18 118.7 . . ?
C18 C19 C20 120.5(5) . . ?
C18 C19 H19 119.8 . . ?
C20 C19 H19 119.8 . . ?
C19 C20 C24 125.7(5) . . ?
C19 C20 C21 117.8(5) . . ?
C24 C20 C21 116.5(5) . . ?
N2 C21 C16 117.4(4) . . ?
N2 C21 C20 121.7(4) . . ?
C16 C21 C20 120.9(4) . . ?
N2 C22 C23 121.7(5) . . ?
N2 C22 H22 119.1 . . ?
C23 C22 H22 119.1 . . ?
C24 C23 C22 119.8(5) . . ?
C24 C23 H23 120.1 . . ?
C22 C23 H23 120.1 . . ?
C23 C24 C20 120.5(5) . . ?
C23 C24 H24 119.7 . . ?
C20 C24 H24 119.7 . . ?
O3 C25 O2 125.4(4) . . ?
O3 C25 C26 117.1(4) . . ?
O2 C25 C26 117.6(5) . . ?
C27 C26 C31 120.5(5) . . ?
C27 C26 C25 120.7(5) . . ?
C31 C26 C25 118.7(5) . . ?
C26 C27 C28 119.0(8) . . ?
C26 C27 H27 120.5 . . ?
C28 C27 H27 120.5 . . ?
C29 C28 C27 121.0(9) . . ?
C29 C28 H28 119.5 . . ?
C27 C28 H28 119.5 . . ?
C28 C29 C30 119.4(8) . . ?
C28 C29 H29 120.3 . . ?
C30 C29 H29 120.3 . . ?
C31 C30 C29 121.3(9) . . ?
C31 C30 H30 119.4 . . ?
C29 C30 H30 119.4 . . ?
C30 C31 C26 118.7(8) . . ?
C30 C31 H31 120.7 . . ?
C26 C31 H31 120.7 . . ?
C34 C33 C46 116.9(4) . . ?
C34 C33 C32 120.1(4) . . ?
C46 C33 C32 123.0(4) . . ?
O4 C32 C33 122.5(4) . . ?
O4 C32 C37 119.1(3) . . ?
C33 C32 C37 118.4(4) . . ?
C35 C34 C33 122.0(4) . . ?
C35 C34 H34 119.0 . . ?
C33 C34 H34 119.0 . . ?
C34 C35 C36 117.0(4) . . ?
C34 C35 C42 123.0(4) . . ?
C36 C35 C42 120.0(5) . . ?
C37 C36 C35 125.1(4) . . ?
C37 C36 H36 117.4 . . ?
C35 C36 H36 117.4 . . ?
C36 C37 C32 117.4(4) . . ?
C36 C37 C38 121.9(4) . . ?
C32 C37 C38 120.7(4) . . ?
C41 C38 C40 110.5(5) . . ?
C41 C38 C39 107.6(4) . . ?
C40 C38 C39 106.8(4) . . ?
C41 C38 C37 109.2(4) . . ?
C40 C38 C37 110.8(4) . . ?
C39 C38 C37 111.8(4) . . ?
C38 C39 H39A 109.5 . . ?
C38 C39 H39B 109.5 . . ?
H39A C39 H39B 109.5 . . ?
C38 C39 H39C 109.5 . . ?
H39A C39 H39C 109.5 . . ?
H39B C39 H39C 109.5 . . ?
C38 C40 H40A 109.5 . . ?
C38 C40 H40B 109.5 . . ?
H40A C40 H40B 109.5 . . ?
C38 C40 H40C 109.5 . . ?
H40A C40 H40C 109.5 . . ?
H40B C40 H40C 109.5 . . ?
C38 C41 H41A 109.5 . . ?
C38 C41 H41B 109.5 . . ?
H41A C41 H41B 109.5 . . ?
C38 C41 H41C 109.5 . . ?
H41A C41 H41C 109.5 . . ?
H41B C41 H41C 109.5 . . ?
C43 C42 C45 112.0(7) . . ?
C43 C42 C44 107.5(6) . . ?
C45 C42 C44 106.1(5) . . ?
C43 C42 C35 111.1(5) . . ?
C45 C42 C35 108.7(4) . . ?
C44 C42 C35 111.3(5) . . ?
C42 C43 H43A 109.5 . . ?
C42 C43 H43B 109.5 . . ?
H43A C43 H43B 109.5 . . ?
C42 C43 H43C 109.5 . . ?
H43A C43 H43C 109.5 . . ?
H43B C43 H43C 109.5 . . ?
C42 C44 H44A 109.5 . . ?
C42 C44 H44B 109.5 . . ?
H44A C44 H44B 109.5 . . ?
C42 C44 H44C 109.5 . . ?
H44A C44 H44C 109.5 . . ?
H44B C44 H44C 109.5 . . ?
C42 C45 H45A 109.5 . . ?
C42 C45 H45B 109.5 . . ?
H45A C45 H45B 109.5 . . ?
C42 C45 H45C 109.5 . . ?
H45A C45 H45C 109.5 . . ?
H45B C45 H45C 109.5 . . ?
N3 C46 C33 126.7(4) . . ?
N3 C46 H46 116.7 . . ?
C33 C46 H46 116.7 . . ?
C48 C47 C52 118.8(5) . . ?
C48 C47 N3 127.5(6) . . ?
C52 C47 N3 113.7(4) . . ?
C47 C48 C49 119.8(7) . . ?
C47 C48 H48 120.1 . . ?
C49 C48 H48 120.1 . . ?
C50 C49 C48 121.5(7) . . ?
C50 C49 H49 119.3 . . ?
C48 C49 H49 119.3 . . ?
C49 C50 C51 120.9(7) . . ?
C49 C50 H50 119.6 . . ?
C51 C50 H50 119.6 . . ?
C50 C51 C55 125.9(7) . . ?
C50 C51 C52 117.8(7) . . ?
C55 C51 C52 116.4(6) . . ?
N4 C52 C47 117.0(4) . . ?
N4 C52 C51 121.8(6) . . ?
C47 C52 C51 121.2(5) . . ?
N4 C53 C54 123.0(6) . . ?
N4 C53 H53 118.5 . . ?
C54 C53 H53 118.5 . . ?
C55 C54 C53 118.6(7) . . ?
C55 C54 H54 120.7 . . ?
C53 C54 H54 120.7 . . ?
C54 C55 C51 120.9(6) . . ?
C54 C55 H55 119.6 . . ?
C51 C55 H55 119.6 . . ?
O8 Cl1 O6 117.9(9) . . ?
O8 Cl1 O5 109.6(8) . . ?
O6 Cl1 O5 112.7(7) . . ?
O8 Cl1 O7 103.3(11) . . ?
O6 Cl1 O7 106.4(7) . . ?
O5 Cl1 O7 105.9(8) . . ?
O9 Cl2 O11 104.9(14) . . ?
O9 Cl2 O10 141.8(15) . . ?
O11 Cl2 O10 105.8(12) . . ?
O9 Cl2 O12 91.9(13) . . ?
O11 Cl2 O12 104(2) . . ?
O10 Cl2 O12 102.0(12) . . ?
C56 N5 C58 107.2(17) . . ?
C56 N5 C60 142.4(18) . . ?
C58 N5 C60 96.8(13) . . ?
Cl2 O9 O12 46.1(8) . . ?
Cl2 O12 O9 42.0(7) . . ?
C56 C57 H57A 109.5 . . ?
C56 C57 H57B 109.5 . . ?
H57A C57 H57B 109.5 . . ?
C56 C57 H57C 109.5 . . ?
H57A C57 H57C 109.5 . . ?
H57B C57 H57C 109.5 . . ?
C57 C56 N5 144(2) . . ?
C57 C56 H56A 100.8 . . ?
N5 C56 H56A 100.8 . . ?
C57 C56 H56B 100.8 . . ?
N5 C56 H56B 100.8 . . ?
H56A C56 H56B 104.4 . . ?
C60 C61 H61A 109.5 . . ?
C60 C61 H61B 109.5 . . ?
H61A C61 H61B 109.5 . . ?
C60 C61 H61C 109.5 . . ?
H61A C61 H61C 109.5 . . ?
H61B C61 H61C 109.5 . . ?
C61 C60 N5 97.3(15) . . ?
C61 C60 H60A 112.3 . . ?
N5 C60 H60A 112.3 . . ?
C61 C60 H60B 112.3 . . ?
N5 C60 H60B 112.3 . . ?
H60A C60 H60B 109.9 . . ?
C58 C59 H59A 109.5 . . ?
C58 C59 H59B 109.5 . . ?
H59A C59 H59B 109.5 . . ?
C58 C59 H59C 109.5 . . ?
H59A C59 H59C 109.5 . . ?
H59B C59 H59C 109.5 . . ?
C59 C58 N5 102.7(18) . . ?
C59 C58 H58A 111.2 . . ?
N5 C58 H58A 111.2 . . ?
C59 C58 H58B 111.2 . . ?
N5 C58 H58B 111.2 . . ?
H58A C58 H58B 109.1 . . ?

loop_
_geom_bond_atom_site_label_1
_geom_bond_atom_site_label_2
_geom_bond_distance
_geom_bond_site_symmetry_2
_geom_bond_publ_flag
Cu1 O1 1.859(3) . ?
Cu1 N1 1.934(3) . ?
Cu1 O2 1.949(3) . ?
Cu1 N2 1.979(4) . ?
Cu1 Cu2 3.1794(7) . ?
Cu2 O4 1.868(3) . ?
Cu2 N3 1.930(4) . ?
Cu2 O3 1.964(3) . ?
Cu2 N4 1.973(4) . ?
O1 C1 1.311(5) . ?
O2 C25 1.256(5) . ?
O3 C25 1.244(6) . ?
O4 C32 1.309(5) . ?
N1 C15 1.291(5) . ?
N1 C16 1.419(5) . ?
N2 C22 1.314(6) . ?
N2 C21 1.362(5) . ?
N3 C46 1.300(6) . ?
N3 C47 1.412(6) . ?
N4 C53 1.323(7) . ?
N4 C52 1.357(6) . ?
C1 C6 1.425(6) . ?
C1 C2 1.435(6) . ?
C2 C3 1.382(6) . ?
C2 C7 1.548(6) . ?
C3 C4 1.407(7) . ?
C3 H3 0.9300 . ?
C4 C5 1.366(7) . ?
C4 C11 1.532(6) . ?
C5 C6 1.417(6) . ?
C5 H5 0.9300 . ?
C6 C15 1.419(6) . ?
C7 C8 1.538(7) . ?
C7 C10 1.539(7) . ?
C7 C9 1.546(6) . ?
C8 H8A 0.9600 . ?
C8 H8B 0.9600 . ?
C8 H8C 0.9600 . ?
C9 H9A 0.9600 . ?
C9 H9B 0.9600 . ?
C9 H9C 0.9600 . ?
C10 H10A 0.9600 . ?
C10 H10B 0.9600 . ?
C10 H10C 0.9600 . ?
C11 C12 1.465(10) . ?
C11 C13 1.505(10) . ?
C11 C14 1.508(10) . ?
C12 H12A 0.9600 . ?
C12 H12B 0.9600 . ?
C12 H12C 0.9600 . ?
C13 H13A 0.9600 . ?
C13 H13B 0.9600 . ?
C13 H13C 0.9600 . ?
C14 H14A 0.9600 . ?
C14 H14B 0.9600 . ?
C14 H14C 0.9600 . ?
C15 H15 0.9300 . ?
C16 C17 1.370(6) . ?
C16 C21 1.417(6) . ?
C17 C18 1.411(8) . ?
C17 H17 0.9300 . ?
C18 C19 1.340(9) . ?
C18 H18 0.9300 . ?
C19 C20 1.406(8) . ?
C19 H19 0.9300 . ?
C20 C24 1.412(8) . ?
C20 C21 1.418(6) . ?
C22 C23 1.406(7) . ?
C22 H22 0.9300 . ?
C23 C24 1.344(8) . ?
C23 H23 0.9300 . ?
C24 H24 0.9300 . ?
C25 C26 1.489(6) . ?
C26 C27 1.369(8) . ?
C26 C31 1.400(8) . ?
C27 C28 1.405(10) . ?
C27 H27 0.9300 . ?
C28 C29 1.350(16) . ?
C28 H28 0.9300 . ?
C29 C30 1.384(15) . ?
C29 H29 0.9300 . ?
C30 C31 1.374(10) . ?
C30 H30 0.9300 . ?
C31 H31 0.9300 . ?
C33 C34 1.407(6) . ?
C33 C46 1.417(6) . ?
C33 C32 1.429(5) . ?
C32 C37 1.435(6) . ?
C34 C35 1.363(6) . ?
C34 H34 0.9300 . ?
C35 C36 1.408(6) . ?
C35 C42 1.543(6) . ?
C36 C37 1.374(6) . ?
C36 H36 0.9300 . ?
C37 C38 1.540(6) . ?
C38 C41 1.533(7) . ?
C38 C40 1.532(7) . ?
C38 C39 1.538(7) . ?
C39 H39A 0.9600 . ?
C39 H39B 0.9600 . ?
C39 H39C 0.9600 . ?
C40 H40A 0.9600 . ?
C40 H40B 0.9600 . ?
C40 H40C 0.9600 . ?
C41 H41A 0.9600 . ?
C41 H41B 0.9600 . ?
C41 H41C 0.9600 . ?
C42 C43 1.490(8) . ?
C42 C45 1.510(8) . ?
C42 C44 1.531(8) . ?
C43 H43A 0.9600 . ?
C43 H43B 0.9600 . ?
C43 H43C 0.9600 . ?
C44 H44A 0.9600 . ?
C44 H44B 0.9600 . ?
C44 H44C 0.9600 . ?
C45 H45A 0.9600 . ?
C45 H45B 0.9600 . ?
C45 H45C 0.9600 . ?
C46 H46 0.9300 . ?
C47 C48 1.372(7) . ?
C47 C52 1.410(7) . ?
C48 C49 1.407(9) . ?
C48 H48 0.9300 . ?
C49 C50 1.361(11) . ?
C49 H49 0.9300 . ?
C50 C51 1.389(10) . ?
C50 H50 0.9300 . ?
C51 C55 1.418(10) . ?
C51 C52 1.422(7) . ?
C53 C54 1.396(8) . ?
C53 H53 0.9300 . ?
C54 C55 1.358(10) . ?
C54 H54 0.9300 . ?
C55 H55 0.9300 . ?
Cl1 O8 1.284(10) . ?
Cl1 O6 1.326(8) . ?
Cl1 O5 1.332(7) . ?
Cl1 O7 1.422(13) . ?
Cl2 O9 1.167(8) . ?
Cl2 O11 1.176(14) . ?
Cl2 O10 1.181(11) . ?
Cl2 O12 1.255(13) . ?
N5 C56 1.391(19) . ?
N5 C58 1.71(2) . ?
N5 C60 1.69(2) . ?
O9 O12 1.74(2) . ?
C57 C56 1.263(18) . ?
C57 H57A 0.9600 . ?
C57 H57B 0.9600 . ?
C57 H57C 0.9600 . ?
C56 H56A 0.9700 . ?
C56 H56B 0.9700 . ?
C61 C60 1.26(2) . ?
C61 H61A 0.9600 . ?
C61 H61B 0.9600 . ?
C61 H61C 0.9600 . ?
C60 H60A 0.9700 . ?
C60 H60B 0.9700 . ?
C59 C58 1.363(19) . ?
C59 H59A 0.9600 . ?
C59 H59B 0.9600 . ?
C59 H59C 0.9600 . ?
C58 H58A 0.9700 . ?
C58 H58B 0.9700 . ?

loop_
_geom_torsion_atom_site_label_1
_geom_torsion_atom_site_label_2
_geom_torsion_atom_site_label_3
_geom_torsion_atom_site_label_4
_geom_torsion
_geom_torsion_site_symmetry_1
_geom_torsion_site_symmetry_2
_geom_torsion_site_symmetry_3
_geom_torsion_site_symmetry_4
_geom_torsion_publ_flag
N1 Cu1 O1 C1 -10.4(3) . . . . ?
O2 Cu1 O1 C1 162.5(3) . . . . ?
Cu2 Cu1 O1 C1 95.3(3) . . . . ?
N3 Cu2 O4 C32 -11.8(4) . . . . ?
O3 Cu2 O4 C32 158.2(4) . . . . ?
Cu1 Cu2 O4 C32 83.3(4) . . . . ?
Cu1 O1 C1 C6 7.6(5) . . . . ?
Cu1 O1 C1 C2 -172.0(3) . . . . ?
O1 C1 C2 C3 177.3(4) . . . . ?
C6 C1 C2 C3 -2.3(6) . . . . ?
O1 C1 C2 C7 -0.9(6) . . . . ?
C6 C1 C2 C7 179.5(4) . . . . ?
C1 C2 C3 C4 1.4(7) . . . . ?
C7 C2 C3 C4 179.6(4) . . . . ?
C2 C3 C4 C5 0.0(7) . . . . ?
C2 C3 C4 C11 -177.8(5) . . . . ?
C3 C4 C5 C6 -0.4(7) . . . . ?
C11 C4 C5 C6 177.4(4) . . . . ?
C4 C5 C6 C15 -179.3(4) . . . . ?
C4 C5 C6 C1 -0.6(6) . . . . ?
O1 C1 C6 C5 -177.7(4) . . . . ?
C2 C1 C6 C5 2.0(6) . . . . ?
O1 C1 C6 C15 0.9(6) . . . . ?
C2 C1 C6 C15 -179.5(4) . . . . ?
C3 C2 C7 C8 -115.3(5) . . . . ?
C1 C2 C7 C8 62.9(5) . . . . ?
C3 C2 C7 C10 123.3(5) . . . . ?
C1 C2 C7 C10 -58.6(5) . . . . ?
C3 C2 C7 C9 3.3(6) . . . . ?
C1 C2 C7 C9 -178.5(4) . . . . ?
C5 C4 C11 C12 135.5(9) . . . . ?
C3 C4 C11 C12 -46.8(10) . . . . ?
C5 C4 C11 C13 -104.4(7) . . . . ?
C3 C4 C11 C13 73.3(8) . . . . ?
C5 C4 C11 C14 13.8(9) . . . . ?
C3 C4 C11 C14 -168.5(7) . . . . ?
C16 N1 C15 C6 179.7(4) . . . . ?
Cu1 N1 C15 C6 -3.3(6) . . . . ?
C5 C6 C15 N1 175.7(4) . . . . ?
C1 C6 C15 N1 -2.9(6) . . . . ?
C15 N1 C16 C17 -2.1(6) . . . . ?
Cu1 N1 C16 C17 -179.5(4) . . . . ?
C15 N1 C16 C21 178.9(3) . . . . ?
Cu1 N1 C16 C21 1.6(4) . . . . ?
C21 C16 C17 C18 -0.5(7) . . . . ?
N1 C16 C17 C18 -179.4(5) . . . . ?
C16 C17 C18 C19 0.0(9) . . . . ?
C17 C18 C19 C20 0.8(10) . . . . ?
C18 C19 C20 C24 178.5(5) . . . . ?
C18 C19 C20 C21 -1.1(8) . . . . ?
C22 N2 C21 C16 179.0(3) . . . . ?
Cu1 N2 C21 C16 -1.2(4) . . . . ?
C22 N2 C21 C20 -0.4(5) . . . . ?
Cu1 N2 C21 C20 179.4(3) . . . . ?
C17 C16 C21 N2 -179.3(4) . . . . ?
N1 C16 C21 N2 -0.2(5) . . . . ?
C17 C16 C21 C20 0.1(6) . . . . ?
N1 C16 C21 C20 179.2(3) . . . . ?
C19 C20 C21 N2 -180.0(4) . . . . ?
C24 C20 C21 N2 0.4(6) . . . . ?
C19 C20 C21 C16 0.6(6) . . . . ?
C24 C20 C21 C16 -178.9(4) . . . . ?
C21 N2 C22 C23 -0.1(6) . . . . ?
Cu1 N2 C22 C23 -179.8(3) . . . . ?
N2 C22 C23 C24 0.5(7) . . . . ?
C22 C23 C24 C20 -0.4(7) . . . . ?
C19 C20 C24 C23 -179.6(5) . . . . ?
C21 C20 C24 C23 0.0(7) . . . . ?
Cu2 O3 C25 O2 -12.7(6) . . . . ?
Cu2 O3 C25 C26 167.5(3) . . . . ?
Cu1 O2 C25 O3 -41.7(6) . . . . ?
Cu1 O2 C25 C26 138.1(3) . . . . ?
O3 C25 C26 C27 -6.0(7) . . . . ?
O2 C25 C26 C27 174.2(4) . . . . ?
O3 C25 C26 C31 169.8(5) . . . . ?
O2 C25 C26 C31 -10.0(6) . . . . ?
C31 C26 C27 C28 2.3(8) . . . . ?
C25 C26 C27 C28 178.0(5) . . . . ?
C26 C27 C28 C29 -1.0(11) . . . . ?
C27 C28 C29 C30 -1.8(15) . . . . ?
C28 C29 C30 C31 3.4(15) . . . . ?
C29 C30 C31 C26 -2.2(12) . . . . ?
C27 C26 C31 C30 -0.7(9) . . . . ?
C25 C26 C31 C30 -176.5(6) . . . . ?
Cu2 O4 C32 C33 10.2(6) . . . . ?
Cu2 O4 C32 C37 -169.6(3) . . . . ?
C34 C33 C32 O4 -178.9(4) . . . . ?
C46 C33 C32 O4 -1.2(6) . . . . ?
C34 C33 C32 C37 0.9(6) . . . . ?
C46 C33 C32 C37 178.6(4) . . . . ?
C46 C33 C34 C35 -177.0(4) . . . . ?
C32 C33 C34 C35 0.8(6) . . . . ?
C33 C34 C35 C36 -1.3(6) . . . . ?
C33 C34 C35 C42 176.4(4) . . . . ?
C34 C35 C36 C37 0.1(7) . . . . ?
C42 C35 C36 C37 -177.7(4) . . . . ?
C35 C36 C37 C32 1.6(7) . . . . ?
C35 C36 C37 C38 179.0(4) . . . . ?
O4 C32 C37 C36 177.8(4) . . . . ?
C33 C32 C37 C36 -2.0(6) . . . . ?
O4 C32 C37 C38 0.3(6) . . . . ?
C33 C32 C37 C38 -179.5(4) . . . . ?
C36 C37 C38 C41 -113.9(5) . . . . ?
C32 C37 C38 C41 63.4(5) . . . . ?
C36 C37 C38 C40 124.2(5) . . . . ?
C32 C37 C38 C40 -58.5(6) . . . . ?
C36 C37 C38 C39 5.1(6) . . . . ?
C32 C37 C38 C39 -177.6(4) . . . . ?
C34 C35 C42 C43 125.9(6) . . . . ?
C36 C35 C42 C43 -56.5(7) . . . . ?
C34 C35 C42 C45 -110.4(6) . . . . ?
C36 C35 C42 C45 67.2(6) . . . . ?
C34 C35 C42 C44 6.2(7) . . . . ?
C36 C35 C42 C44 -176.2(5) . . . . ?
C47 N3 C46 C33 -179.4(4) . . . . ?
Cu2 N3 C46 C33 -2.6(6) . . . . ?
C34 C33 C46 N3 175.2(4) . . . . ?
C32 C33 C46 N3 -2.6(6) . . . . ?
C46 N3 C47 C48 2.5(7) . . . . ?
Cu2 N3 C47 C48 -174.7(4) . . . . ?
C46 N3 C47 C52 -178.6(4) . . . . ?
Cu2 N3 C47 C52 4.3(4) . . . . ?
C52 C47 C48 C49 1.7(8) . . . . ?
N3 C47 C48 C49 -179.4(6) . . . . ?
C47 C48 C49 C50 -1.2(12) . . . . ?
C48 C49 C50 C51 0.9(13) . . . . ?
C49 C50 C51 C55 179.7(7) . . . . ?
C49 C50 C51 C52 -1.1(10) . . . . ?
C53 N4 C52 C47 179.3(4) . . . . ?
Cu2 N4 C52 C47 -2.7(5) . . . . ?
C53 N4 C52 C51 -0.6(6) . . . . ?
Cu2 N4 C52 C51 177.4(3) . . . . ?
C48 C47 C52 N4 178.0(4) . . . . ?
N3 C47 C52 N4 -1.0(5) . . . . ?
C48 C47 C52 C51 -2.0(7) . . . . ?
N3 C47 C52 C51 179.0(4) . . . . ?
C50 C51 C52 N4 -178.4(5) . . . . ?
C55 C51 C52 N4 0.9(7) . . . . ?
C50 C51 C52 C47 1.7(7) . . . . ?
C55 C51 C52 C47 -179.1(4) . . . . ?
C52 N4 C53 C54 -0.9(7) . . . . ?
Cu2 N4 C53 C54 -178.5(4) . . . . ?
N4 C53 C54 C55 2.1(8) . . . . ?
C53 C54 C55 C51 -1.8(8) . . . . ?
C50 C51 C55 C54 179.5(6) . . . . ?
C52 C51 C55 C54 0.4(8) . . . . ?
O11 Cl2 O9 O12 105(2) . . . . ?
O10 Cl2 O9 O12 -112(2) . . . . ?
O11 Cl2 O12 O9 -105.9(13) . . . . ?
O10 Cl2 O12 O9 144.1(16) . . . . ?
C58 N5 C56 C57 -117(4) . . . . ?
C60 N5 C56 C57 116(4) . . . . ?
C56 N5 C60 C61 -98(3) . . . . ?
C58 N5 C60 C61 132.0(19) . . . . ?
C56 N5 C58 C59 -77.4(19) . . . . ?
C60 N5 C58 C59 73.3(16) . . . . ?
